data_7700063
loop_
_publ_author_name
'Wang, Hui-Sheng'
'Yin, Cheng-Ling'
'Hu, Zhao-Bo'
'Chen, Yong'
'Pan, Zhi-Quan'
'Song, You'
'Zhang, Yi-Quan'
'Zhang, Zai-Chao'

_publ_section_title
;
 Regulation of magnetic relaxation behavior by replacing 3d transition
 metal ions in [M<sub>2</sub>Dy<sub>2</sub>] complexes containing two
 different organic chelating ligands.
;
_journal_issue 27
_journal_name_full 'Dalton transactions (Cambridge, England : 2003)'
_journal_page_first 10011
_journal_page_last 10022
_journal_paper_doi 10.1039/c9dt00774a
_journal_volume 48
_journal_year 2019
_chemical_formula_moiety 'C52 H72 Cl2 Fe2 Gd2 N8 O14, 2(N O3), 4(C2 H3 N)'
_chemical_formula_sum 'C60 H84 Cl2 Fe2 Gd2 N14 O20'
_chemical_formula_weight 1818.51
_space_group_crystal_system monoclinic
_space_group_IT_number 14
_space_group_name_Hall '-P 2yn'
_space_group_name_H-M_alt 'P 1 21/n 1'
_symmetry_space_group_name_Hall '-P 2yn'
_symmetry_space_group_name_H-M 'P 1 21/n 1'
_atom_sites_solution_hydrogens mixed
_audit_creation_method SHELXL-2014/7
_audit_update_record
;
2019-05-06 deposited with the CCDC.    2019-05-23 downloaded from the CCDC.
;
_cell_angle_alpha 90
_cell_angle_beta 94.5820(10)
_cell_angle_gamma 90
_cell_formula_units_Z 2
_cell_length_a 11.5322(5)
_cell_length_b 9.6271(4)
_cell_length_c 32.6696(12)
_cell_measurement_reflns_used 9015
_cell_measurement_temperature 173(2)
_cell_measurement_theta_max 25.3156
_cell_measurement_theta_min 2.9713
_cell_volume 3615.4(3)
_computing_cell_refinement 'Bruker SMART'
_computing_data_collection 'Bruker SMART'
_computing_data_reduction 'Bruker SAINT'
_computing_molecular_graphics 'Bruker SHELXTL'
_computing_publication_material 'Bruker SHELXTL'
_computing_structure_refinement 'SHELXL-2014/7 (Sheldrick, 2014)'
_computing_structure_solution 'SHELXS-97 (Sheldrick, 1990)'
_diffrn_ambient_temperature 173(2)
_diffrn_measured_fraction_theta_full 0.990
_diffrn_measured_fraction_theta_max 0.990
_diffrn_measurement_device_type 'PHOTON 100 CMOS detector'
_diffrn_measurement_method 'omega scan'
_diffrn_radiation_type MoK\a
_diffrn_radiation_wavelength 0.71073
_diffrn_reflns_av_R_equivalents 0.0598
_diffrn_reflns_av_unetI/netI 0.0554
_diffrn_reflns_Laue_measured_fraction_full 0.990
_diffrn_reflns_Laue_measured_fraction_max 0.990
_diffrn_reflns_limit_h_max 13
_diffrn_reflns_limit_h_min -13
_diffrn_reflns_limit_k_max 10
_diffrn_reflns_limit_k_min -11
_diffrn_reflns_limit_l_max 38
_diffrn_reflns_limit_l_min -38
_diffrn_reflns_number 23872
_diffrn_reflns_point_group_measured_fraction_full 0.990
_diffrn_reflns_point_group_measured_fraction_max 0.990
_diffrn_reflns_theta_full 24.999
_diffrn_reflns_theta_max 24.999
_diffrn_reflns_theta_min 2.861
_diffrn_source 'fine-focus sealed tube'
_exptl_absorpt_coefficient_mu 2.357
_exptl_absorpt_correction_T_max 0.7452
_exptl_absorpt_correction_T_min 0.6463
_exptl_absorpt_correction_type multi-scan
_exptl_absorpt_process_details 'SADABS (Bruker, 2014)'
_exptl_crystal_colour yellow
_exptl_crystal_density_diffrn 1.670
_exptl_crystal_description plate
_exptl_crystal_F_000 1832
_exptl_crystal_size_max 0.24
_exptl_crystal_size_mid 0.18
_exptl_crystal_size_min 0.07
_refine_diff_density_max 1.011
_refine_diff_density_min -1.387
_refine_diff_density_rms 0.136
_refine_ls_extinction_method none
_refine_ls_goodness_of_fit_ref 1.084
_refine_ls_hydrogen_treatment constr
_refine_ls_matrix_type full
_refine_ls_number_parameters 455
_refine_ls_number_reflns 6306
_refine_ls_number_restraints 6
_refine_ls_restrained_S_all 1.083
_refine_ls_R_factor_all 0.0800
_refine_ls_R_factor_gt 0.0569
_refine_ls_shift/su_max 0.001
_refine_ls_shift/su_mean 0.000
_refine_ls_structure_factor_coef Fsqd
_refine_ls_weighting_details 'w=1/[\s^2^(Fo^2^)+(0.0050P)^2^+45.6590P] where P=(Fo^2^+2Fc^2^)/3'
_refine_ls_weighting_scheme calc
_refine_ls_wR_factor_gt 0.1033
_refine_ls_wR_factor_ref 0.1087
_reflns_Friedel_coverage 0.000
_reflns_number_gt 5102
_reflns_number_total 6306
_reflns_threshold_expression 'I > 2\s(I)'
_cod_data_source_file c9dt00774a2.cif
_cod_data_source_block complex_1'
_cod_depositor_comments 'Adding full bibliography for 7700062--7700065.cif.'
_cod_database_code 7700063
_shelx_shelxl_version_number 2014/7
_shelx_space_group_comment
;
The symmetry employed for this shelxl refinement is uniquely defined
by the following loop, which should always be used as a source of
symmetry information in preference to the above space-group names.
They are only intended as comments.
;

loop_
_space_group_symop_operation_xyz
'x, y, z'
'-x+1/2, y+1/2, -z+1/2'
'-x, -y, -z'
'x-1/2, -y-1/2, z-1/2'

loop_
_atom_site_label
_atom_site_type_symbol
_atom_site_fract_x
_atom_site_fract_y
_atom_site_fract_z
_atom_site_U_iso_or_equiv
_atom_site_adp_type
_atom_site_occupancy
_atom_site_site_symmetry_order
_atom_site_calc_flag
_atom_site_refinement_flags_posn
_atom_site_refinement_flags_adp
C1 C 0.1983(7) 0.8476(9) 0.6896(2) 0.0282(19) Uani 1 1 d . .
C2 C 0.1122(8) 0.8321(9) 0.7179(2) 0.033(2) Uani 1 1 d . .
C3 C 0.1288(10) 0.7419(10) 0.7508(3) 0.045(3) Uani 1 1 d . .
H3 H 0.0708 0.7325 0.7697 0.054 Uiso 1 1 calc R U
C4 C 0.2321(10) 0.6643(10) 0.7560(3) 0.050(3) Uani 1 1 d . .
H4 H 0.2449 0.6054 0.7793 0.060 Uiso 1 1 calc R U
C5 C 0.3148(9) 0.6723(9) 0.7282(3) 0.045(3) Uani 1 1 d . .
H5 H 0.3824 0.6158 0.7315 0.054 Uiso 1 1 calc R U
C6 C 0.2991(7) 0.7649(9) 0.6945(3) 0.031(2) Uani 1 1 d . .
C7 C 0.3832(8) 0.7649(9) 0.6644(3) 0.035(2) Uani 1 1 d . .
H7 H 0.4485 0.7059 0.6701 0.042 Uiso 1 1 calc R U
C8 C 0.4777(7) 0.8136(11) 0.6043(3) 0.044(2) Uani 1 1 d . .
H8A H 0.5004 0.7144 0.6044 0.053 Uiso 1 1 calc R U
H8B H 0.5462 0.8690 0.6147 0.053 Uiso 1 1 calc R U
C9 C 0.4369(7) 0.8591(10) 0.5610(3) 0.038(2) Uani 1 1 d . .
H9A H 0.5047 0.8674 0.5444 0.046 Uiso 1 1 calc R U
H9B H 0.3837 0.7882 0.5481 0.046 Uiso 1 1 calc R U
C10 C 0.4547(8) 1.1145(10) 0.5687(3) 0.040(2) Uani 1 1 d . .
H10A H 0.4252 1.1928 0.5512 0.048 Uiso 1 1 calc R U
H10B H 0.5332 1.0900 0.5608 0.048 Uiso 1 1 calc R U
C11 C 0.4624(7) 1.1587(10) 0.6132(3) 0.040(2) Uani 1 1 d . .
H11A H 0.5091 1.0914 0.6305 0.048 Uiso 1 1 calc R U
H11B H 0.4989 1.2515 0.6165 0.048 Uiso 1 1 calc R U
C12 C 0.3010(7) 1.2756(9) 0.6379(2) 0.030(2) Uani 1 1 d . .
H12 H 0.3542 1.3487 0.6450 0.036 Uiso 1 1 calc R U
C13 C 0.0919(7) 1.2185(7) 0.6218(2) 0.0200(17) Uani 1 1 d . .
C14 C 0.1794(7) 1.2990(8) 0.6427(2) 0.0289(19) Uani 1 1 d . .
C15 C 0.1486(8) 1.4072(9) 0.6685(2) 0.036(2) Uani 1 1 d . .
H15 H 0.2075 1.4616 0.6827 0.044 Uiso 1 1 calc R U
C16 C 0.0339(8) 1.4348(9) 0.6733(2) 0.037(2) Uani 1 1 d . .
H16 H 0.0144 1.5050 0.6920 0.045 Uiso 1 1 calc R U
C17 C -0.0537(7) 1.3618(8) 0.6514(2) 0.0283(19) Uani 1 1 d . .
H17 H -0.1329 1.3848 0.6540 0.034 Uiso 1 1 calc R U
C18 C -0.0252(7) 1.2548(8) 0.6255(2) 0.0223(17) Uani 1 1 d . .
C19 C -0.0815(9) 0.8868(13) 0.7333(3) 0.062(3) Uani 1 1 d . .
H19A H -0.1088 0.7913 0.7285 0.093 Uiso 1 1 calc R U
H19B H -0.1447 0.9518 0.7254 0.093 Uiso 1 1 calc R U
H19C H -0.0567 0.8990 0.7625 0.093 Uiso 1 1 calc R U
C20 C -0.2205(8) 1.1683(12) 0.6190(3) 0.056(3) Uani 1 1 d . .
H20A H -0.2094 1.1542 0.6488 0.084 Uiso 1 1 calc R U
H20B H -0.2648 1.0904 0.6064 0.084 Uiso 1 1 calc R U
H20C H -0.2632 1.2550 0.6132 0.084 Uiso 1 1 calc R U
C21 C 0.0559(7) 0.6403(9) 0.5726(3) 0.034(2) Uani 1 1 d . .
H21A H 0.0633 0.6248 0.6026 0.040 Uiso 1 1 calc R U
H21B H 0.0566 0.5484 0.5590 0.040 Uiso 1 1 calc R U
C22 C 0.1587(8) 0.7232(9) 0.5609(3) 0.042(2) Uani 1 1 d . .
H22A H 0.2308 0.6835 0.5746 0.050 Uiso 1 1 calc R U
H22B H 0.1639 0.7167 0.5308 0.050 Uiso 1 1 calc R U
C23 C -0.1423(7) 0.6844(9) 0.5918(3) 0.033(2) Uani 1 1 d . .
H23A H -0.1486 0.5830 0.5962 0.039 Uiso 1 1 calc R U
H23B H -0.2198 0.7190 0.5813 0.039 Uiso 1 1 calc R U
C24 C -0.1067(8) 0.7539(9) 0.6323(3) 0.036(2) Uani 1 1 d . .
H24A H -0.1724 0.7529 0.6500 0.043 Uiso 1 1 calc R U
H24B H -0.0406 0.7033 0.6466 0.043 Uiso 1 1 calc R U
C25 C -0.1078(7) 0.6666(8) 0.5199(2) 0.0237(18) Uani 1 1 d . .
H25A H -0.1895 0.6987 0.5159 0.028 Uiso 1 1 calc R U
H25B H -0.1081 0.5639 0.5186 0.028 Uiso 1 1 calc R U
C26 C 0.0413(7) 1.2773(7) 0.5142(2) 0.0220(17) Uani 1 1 d . .
H26A H 0.0881 1.2885 0.5408 0.026 Uiso 1 1 calc R U
H26B H -0.0319 1.3301 0.5156 0.026 Uiso 1 1 calc R U
C27 C 0.6343(11) 0.7806(16) 0.7487(4) 0.081(4) Uani 1 1 d . .
H27A H 0.5611 0.7547 0.7600 0.122 Uiso 1 1 calc R U
H27B H 0.6933 0.8000 0.7712 0.122 Uiso 1 1 calc R U
H27C H 0.6607 0.7039 0.7320 0.122 Uiso 1 1 calc R U
C28 C 0.6165(11) 0.901(2) 0.7238(5) 0.083(5) Uani 1 1 d . .
C29 C 0.3415(13) 0.6110(16) 0.4674(5) 0.103(5) Uani 1 1 d . .
H29A H 0.3910 0.5714 0.4473 0.154 Uiso 1 1 calc R U
H29B H 0.3641 0.7077 0.4730 0.154 Uiso 1 1 calc R U
H29C H 0.2600 0.6074 0.4564 0.154 Uiso 1 1 calc R U
C30 C 0.3564(12) 0.5284(17) 0.5068(5) 0.084(4) Uani 1 1 d . .
Cl1 Cl -0.26088(15) 0.9788(2) 0.53228(6) 0.0326(5) Uani 1 1 d . .
Fe1 Fe 0.24927(8) 0.97847(12) 0.60925(3) 0.0211(2) Uani 1 1 d . .
Gd1 Gd -0.02739(3) 0.97545(4) 0.55543(2) 0.01680(11) Uani 1 1 d . .
N1 N 0.3812(5) 0.8349(7) 0.6306(2) 0.0280(16) Uani 1 1 d . .
N2 N 0.3763(5) 0.9936(7) 0.5618(2) 0.0298(16) Uani 1 1 d . .
H2A H 0.3361 1.0051 0.5373 0.036 Uiso 1 1 d R U
N3 N 0.3411(5) 1.1624(7) 0.6248(2) 0.0265(16) Uani 1 1 d . .
N4 N -0.0584(5) 0.7106(6) 0.56081(19) 0.0225(15) Uani 1 1 d . .
N5 N 0.6010(12) 0.998(2) 0.7041(5) 0.133(6) Uani 1 1 d . .
N6 N 0.3674(12) 0.4639(13) 0.5378(4) 0.104(4) Uani 1 1 d . .
N7 N 0.6280(5) 0.4979(6) 0.65864(19) 0.0200(14) Uani 1 1 d . U
O1 O 0.1785(5) 0.9389(6) 0.65956(16) 0.0299(13) Uani 1 1 d . .
O2 O 0.1146(4) 1.1125(5) 0.59655(14) 0.0171(11) Uani 1 1 d . .
O3 O 0.0152(5) 0.9134(7) 0.70916(18) 0.0417(16) Uani 1 1 d . .
O4 O -0.1067(4) 1.1763(6) 0.60200(17) 0.0280(13) Uani 1 1 d . .
O5 O 0.1494(4) 0.8633(5) 0.57207(15) 0.0211(11) Uani 1 1 d . .
O6 O -0.0735(5) 0.8944(5) 0.62443(15) 0.0265(13) Uani 1 1 d . .
H6A H -0.0234 0.9234 0.6430 0.032 Uiso 1 1 d R U
O7 O 0.0154(4) 1.1337(5) 0.50738(14) 0.0182(12) Uani 1 1 d . .
O8 O 0.5289(7) 0.4842(9) 0.6700(3) 0.077(2) Uani 1 1 d . .
O9 O 0.6404(8) 0.4862(10) 0.6223(3) 0.093(3) Uani 1 1 d . .
O10 O 0.7087(8) 0.5242(12) 0.6826(3) 0.104(3) Uani 1 1 d . .

loop_
_atom_site_aniso_label
_atom_site_aniso_U_11
_atom_site_aniso_U_22
_atom_site_aniso_U_33
_atom_site_aniso_U_23
_atom_site_aniso_U_13
_atom_site_aniso_U_12
C1 0.035(5) 0.034(5) 0.014(4) 0.000(4) -0.007(4) -0.007(4)
C2 0.050(6) 0.033(5) 0.015(4) -0.002(4) -0.006(4) -0.011(4)
C3 0.074(7) 0.044(6) 0.016(4) -0.004(4) -0.002(5) -0.018(6)
C4 0.082(8) 0.036(6) 0.030(5) 0.008(4) -0.011(6) -0.019(6)
C5 0.064(7) 0.020(5) 0.045(6) 0.006(4) -0.023(5) -0.001(5)
C6 0.033(5) 0.024(5) 0.032(5) -0.001(4) -0.020(4) -0.009(4)
C7 0.034(5) 0.023(5) 0.045(6) 0.003(4) -0.013(4) 0.005(4)
C8 0.022(5) 0.055(7) 0.056(7) -0.001(5) 0.000(4) 0.010(4)
C9 0.025(5) 0.044(6) 0.046(6) -0.011(5) 0.008(4) -0.002(4)
C10 0.030(5) 0.037(6) 0.053(6) 0.006(4) 0.009(4) -0.009(4)
C11 0.020(5) 0.040(6) 0.058(6) -0.005(5) -0.005(4) -0.016(4)
C12 0.034(5) 0.025(5) 0.029(5) -0.002(4) -0.014(4) -0.010(4)
C13 0.031(4) 0.014(4) 0.015(4) 0.004(3) -0.001(3) -0.001(3)
C14 0.040(5) 0.022(5) 0.025(4) 0.000(4) -0.002(4) -0.001(4)
C15 0.059(6) 0.024(5) 0.024(5) -0.008(4) -0.010(4) -0.003(4)
C16 0.062(6) 0.029(5) 0.020(4) -0.005(4) 0.000(4) 0.008(4)
C17 0.039(5) 0.027(5) 0.020(4) -0.001(4) 0.008(4) 0.011(4)
C18 0.026(4) 0.018(4) 0.022(4) 0.000(3) -0.002(3) 0.000(3)
C19 0.057(7) 0.089(9) 0.044(6) -0.003(6) 0.024(6) -0.004(6)
C20 0.028(5) 0.077(8) 0.063(7) -0.027(6) 0.012(5) 0.002(5)
C21 0.041(5) 0.022(5) 0.037(5) 0.004(4) 0.000(4) 0.000(4)
C22 0.038(5) 0.030(5) 0.057(6) -0.005(5) -0.002(5) 0.005(4)
C23 0.037(5) 0.026(5) 0.035(5) 0.008(4) 0.001(4) -0.012(4)
C24 0.043(5) 0.039(6) 0.026(5) 0.005(4) 0.006(4) -0.007(4)
C25 0.029(4) 0.015(4) 0.027(4) -0.001(3) 0.002(4) -0.009(3)
C26 0.034(5) 0.013(4) 0.019(4) -0.004(3) 0.000(3) 0.000(3)
C27 0.061(8) 0.124(13) 0.058(8) -0.028(8) 0.002(7) -0.010(8)
C28 0.044(7) 0.124(15) 0.077(11) -0.007(10) -0.025(7) 0.004(8)
C29 0.115(13) 0.103(12) 0.092(11) -0.002(10) 0.017(10) -0.053(10)
C30 0.075(9) 0.071(10) 0.107(12) -0.029(9) 0.008(9) -0.013(8)
Cl1 0.0200(9) 0.0461(13) 0.0313(10) -0.0029(10) 0.0004(8) 0.0008(9)
Fe1 0.0193(5) 0.0195(6) 0.0239(6) -0.0005(5) -0.0021(4) -0.0002(5)
Gd1 0.01679(18) 0.01593(18) 0.01759(18) -0.00041(17) 0.00086(13) -0.00179(17)
N1 0.014(3) 0.027(4) 0.041(4) 0.004(3) -0.007(3) 0.007(3)
N2 0.022(3) 0.032(5) 0.034(4) 0.001(3) -0.002(3) 0.000(3)
N3 0.019(3) 0.026(4) 0.033(4) -0.003(3) -0.014(3) -0.006(3)
N4 0.022(3) 0.020(4) 0.026(4) 0.004(3) 0.005(3) -0.007(3)
N5 0.091(10) 0.165(17) 0.135(14) 0.003(12) -0.051(9) 0.005(11)
N6 0.125(11) 0.066(8) 0.120(11) 0.011(8) 0.008(9) 0.004(8)
N7 0.018(3) 0.023(4) 0.020(3) 0.001(3) 0.010(3) 0.007(3)
O1 0.033(3) 0.036(4) 0.021(3) 0.004(2) -0.002(2) 0.004(3)
O2 0.022(3) 0.015(3) 0.015(3) -0.005(2) 0.001(2) -0.001(2)
O3 0.045(4) 0.053(4) 0.029(3) -0.003(3) 0.011(3) -0.001(3)
O4 0.021(3) 0.029(3) 0.034(3) -0.007(3) 0.000(2) 0.007(2)
O5 0.018(3) 0.017(3) 0.028(3) -0.005(2) 0.003(2) 0.001(2)
O6 0.030(3) 0.031(3) 0.018(3) 0.003(2) 0.000(2) -0.003(3)
O7 0.023(3) 0.011(3) 0.020(3) -0.001(2) 0.000(2) -0.004(2)
O8 0.065(5) 0.069(6) 0.099(6) -0.002(5) 0.018(5) 0.003(5)
O9 0.114(7) 0.097(7) 0.071(6) 0.006(5) 0.028(5) 0.007(6)
O10 0.076(6) 0.144(10) 0.097(7) -0.029(7) 0.031(6) -0.014(7)

loop_
_atom_type_symbol
_atom_type_description
_atom_type_scat_dispersion_real
_atom_type_scat_dispersion_imag
_atom_type_scat_source
C C 0.0033 0.0016 'International Tables Vol C Tables 4.2.6.8 and 6.1.1.4'
H H 0.0000 0.0000 'International Tables Vol C Tables 4.2.6.8 and 6.1.1.4'
N N 0.0061 0.0033 'International Tables Vol C Tables 4.2.6.8 and 6.1.1.4'
O O 0.0106 0.0060 'International Tables Vol C Tables 4.2.6.8 and 6.1.1.4'
Fe Fe 0.3463 0.8444 'International Tables Vol C Tables 4.2.6.8 and 6.1.1.4'
Cl Cl 0.1484 0.1585 'International Tables Vol C Tables 4.2.6.8 and 6.1.1.4'
Gd Gd -0.1653 3.9035 'International Tables Vol C Tables 4.2.6.8 and 6.1.1.4'

loop_
_geom_angle_atom_site_label_1
_geom_angle_atom_site_label_2
_geom_angle_atom_site_label_3
_geom_angle
_geom_angle_site_symmetry_1
_geom_angle_site_symmetry_3
O1 C1 C6 123.5(8) . .
O1 C1 C2 117.8(8) . .
C6 C1 C2 118.7(8) . .
O3 C2 C3 125.3(9) . .
O3 C2 C1 113.9(7) . .
C3 C2 C1 120.8(9) . .
C2 C3 C4 119.5(9) . .
C2 C3 H3 120.2 . .
C4 C3 H3 120.2 . .
C5 C4 C3 121.1(9) . .
C5 C4 H4 119.4 . .
C3 C4 H4 119.4 . .
C4 C5 C6 119.9(9) . .
C4 C5 H5 120.1 . .
C6 C5 H5 120.1 . .
C1 C6 C5 119.8(9) . .
C1 C6 C7 121.3(8) . .
C5 C6 C7 118.8(8) . .
N1 C7 C6 128.2(8) . .
N1 C7 H7 115.9 . .
C6 C7 H7 115.9 . .
N1 C8 C9 108.1(7) . .
N1 C8 H8A 110.1 . .
C9 C8 H8A 110.1 . .
N1 C8 H8B 110.1 . .
C9 C8 H8B 110.1 . .
H8A C8 H8B 108.4 . .
N2 C9 C8 110.4(7) . .
N2 C9 H9A 109.6 . .
C8 C9 H9A 109.6 . .
N2 C9 H9B 109.6 . .
C8 C9 H9B 109.6 . .
H9A C9 H9B 108.1 . .
N2 C10 C11 110.8(7) . .
N2 C10 H10A 109.5 . .
C11 C10 H10A 109.5 . .
N2 C10 H10B 109.5 . .
C11 C10 H10B 109.5 . .
H10A C10 H10B 108.1 . .
N3 C11 C10 105.6(7) . .
N3 C11 H11A 110.6 . .
C10 C11 H11A 110.6 . .
N3 C11 H11B 110.6 . .
C10 C11 H11B 110.6 . .
H11A C11 H11B 108.7 . .
N3 C12 C14 123.6(7) . .
N3 C12 H12 118.2 . .
C14 C12 H12 118.2 . .
O2 C13 C14 123.1(7) . .
O2 C13 C18 118.3(7) . .
C14 C13 C18 118.5(7) . .
C13 C14 C15 119.6(8) . .
C13 C14 C12 121.9(7) . .
C15 C14 C12 118.4(8) . .
C16 C15 C14 120.4(8) . .
C16 C15 H15 119.8 . .
C14 C15 H15 119.8 . .
C15 C16 C17 120.9(8) . .
C15 C16 H16 119.5 . .
C17 C16 H16 119.5 . .
C16 C17 C18 119.6(8) . .
C16 C17 H17 120.2 . .
C18 C17 H17 120.2 . .
C17 C18 O4 123.9(7) . .
C17 C18 C13 120.8(7) . .
O4 C18 C13 115.3(6) . .
O3 C19 H19A 109.5 . .
O3 C19 H19B 109.5 . .
H19A C19 H19B 109.5 . .
O3 C19 H19C 109.5 . .
H19A C19 H19C 109.5 . .
H19B C19 H19C 109.5 . .
O4 C20 H20A 109.5 . .
O4 C20 H20B 109.5 . .
H20A C20 H20B 109.5 . .
O4 C20 H20C 109.5 . .
H20A C20 H20C 109.5 . .
H20B C20 H20C 109.5 . .
C22 C21 N4 112.8(7) . .
C22 C21 H21A 109.0 . .
N4 C21 H21A 109.0 . .
C22 C21 H21B 109.0 . .
N4 C21 H21B 109.0 . .
H21A C21 H21B 107.8 . .
O5 C22 C21 111.4(7) . .
O5 C22 H22A 109.3 . .
C21 C22 H22A 109.3 . .
O5 C22 H22B 109.3 . .
C21 C22 H22B 109.3 . .
H22A C22 H22B 108.0 . .
N4 C23 C24 112.2(7) . .
N4 C23 H23A 109.2 . .
C24 C23 H23A 109.2 . .
N4 C23 H23B 109.2 . .
C24 C23 H23B 109.2 . .
H23A C23 H23B 107.9 . .
O6 C24 C23 108.7(6) . .
O6 C24 H24A 110.0 . .
C23 C24 H24A 110.0 . .
O6 C24 H24B 110.0 . .
C23 C24 H24B 110.0 . .
H24A C24 H24B 108.3 . .
N4 C25 C26 112.7(6) . 3_576
N4 C25 H25A 109.0 . .
C26 C25 H25A 109.0 3_576 .
N4 C25 H25B 109.0 . .
C26 C25 H25B 109.0 3_576 .
H25A C25 H25B 107.8 . .
O7 C26 C25 110.1(6) . 3_576
O7 C26 H26A 109.6 . .
C25 C26 H26A 109.6 3_576 .
O7 C26 H26B 109.6 . .
C25 C26 H26B 109.6 3_576 .
H26A C26 H26B 108.2 . .
C28 C27 H27A 109.5 . .
C28 C27 H27B 109.5 . .
H27A C27 H27B 109.5 . .
C28 C27 H27C 109.5 . .
H27A C27 H27C 109.5 . .
H27B C27 H27C 109.5 . .
N5 C28 C27 179(2) . .
C30 C29 H29A 109.5 . .
C30 C29 H29B 109.5 . .
H29A C29 H29B 109.5 . .
C30 C29 H29C 109.5 . .
H29A C29 H29C 109.5 . .
H29B C29 H29C 109.5 . .
N6 C30 C29 179.5(18) . .
O1 Fe1 O5 98.6(2) . .
O1 Fe1 O2 86.1(2) . .
O5 Fe1 O2 80.25(19) . .
O1 Fe1 N3 101.5(3) . .
O5 Fe1 N3 152.7(2) . .
O2 Fe1 N3 82.9(2) . .
O1 Fe1 N1 86.1(2) . .
O5 Fe1 N1 101.9(2) . .
O2 Fe1 N1 172.1(2) . .
N3 Fe1 N1 97.7(3) . .
O1 Fe1 N2 162.6(2) . .
O5 Fe1 N2 89.6(2) . .
O2 Fe1 N2 110.6(2) . .
N3 Fe1 N2 76.5(3) . .
N1 Fe1 N2 77.1(3) . .
O7 Gd1 O7 70.2(2) . 3_576
O7 Gd1 O5 103.75(18) . .
O7 Gd1 O5 83.32(17) 3_576 .
O7 Gd1 O2 80.99(16) . .
O7 Gd1 O2 130.65(16) 3_576 .
O5 Gd1 O2 65.38(16) . .
O7 Gd1 O6 155.91(18) . .
O7 Gd1 O6 133.88(17) 3_576 .
O5 Gd1 O6 83.67(17) . .
O2 Gd1 O6 81.50(17) . .
O7 Gd1 N4 138.48(18) . .
O7 Gd1 N4 68.37(18) 3_576 .
O5 Gd1 N4 69.53(18) . .
O2 Gd1 N4 126.20(18) . .
O6 Gd1 N4 65.61(18) . .
O7 Gd1 O4 90.65(17) . .
O7 Gd1 O4 151.72(17) 3_576 .
O5 Gd1 O4 122.40(17) . .
O2 Gd1 O4 62.40(16) . .
O6 Gd1 O4 66.53(17) . .
N4 Gd1 O4 128.41(18) . .
O7 Gd1 Cl1 93.69(13) . .
O7 Gd1 Cl1 83.57(13) 3_576 .
O5 Gd1 Cl1 153.10(13) . .
O2 Gd1 Cl1 138.81(12) . .
O6 Gd1 Cl1 88.69(13) . .
N4 Gd1 Cl1 83.81(15) . .
O4 Gd1 Cl1 76.96(12) . .
C7 N1 C8 117.6(7) . .
C7 N1 Fe1 125.5(6) . .
C8 N1 Fe1 116.9(6) . .
C9 N2 C10 114.2(6) . .
C9 N2 Fe1 107.2(5) . .
C10 N2 Fe1 112.0(5) . .
C9 N2 H2A 107.7 . .
C10 N2 H2A 107.6 . .
Fe1 N2 H2A 107.9 . .
C12 N3 C11 119.0(7) . .
C12 N3 Fe1 127.8(6) . .
C11 N3 Fe1 112.7(5) . .
C25 N4 C23 110.2(6) . .
C25 N4 C21 111.8(6) . .
C23 N4 C21 110.9(6) . .
C25 N4 Gd1 105.5(4) . .
C23 N4 Gd1 108.5(5) . .
C21 N4 Gd1 109.8(4) . .
O10 N7 O9 121.0(8) . .
O10 N7 O8 121.1(8) . .
O9 N7 O8 117.9(8) . .
C1 O1 Fe1 134.7(5) . .
C13 O2 Fe1 122.5(4) . .
C13 O2 Gd1 126.4(4) . .
Fe1 O2 Gd1 103.79(19) . .
C2 O3 C19 115.9(8) . .
C18 O4 C20 113.9(6) . .
C18 O4 Gd1 117.5(4) . .
C20 O4 Gd1 122.4(5) . .
C22 O5 Fe1 130.9(5) . .
C22 O5 Gd1 117.8(5) . .
Fe1 O5 Gd1 110.1(2) . .
C24 O6 Gd1 122.5(4) . .
C24 O6 H6A 111.0 . .
Gd1 O6 H6A 111.2 . .
C26 O7 Gd1 126.5(4) . .
C26 O7 Gd1 123.4(4) . 3_576
Gd1 O7 Gd1 109.8(2) . 3_576

loop_
_geom_bond_atom_site_label_1
_geom_bond_atom_site_label_2
_geom_bond_distance
_geom_bond_site_symmetry_2
C1 O1 1.323(9) .
C1 C6 1.408(12) .
C1 C2 1.417(12) .
C2 O3 1.377(11) .
C2 C3 1.383(12) .
C3 C4 1.405(15) .
C3 H3 0.9500 .
C4 C5 1.370(14) .
C4 H4 0.9500 .
C5 C6 1.418(12) .
C5 H5 0.9500 .
C6 C7 1.434(12) .
C7 N1 1.293(11) .
C7 H7 0.9500 .
C8 N1 1.473(11) .
C8 C9 1.519(13) .
C8 H8A 0.9900 .
C8 H8B 0.9900 .
C9 N2 1.473(11) .
C9 H9A 0.9900 .
C9 H9B 0.9900 .
C10 N2 1.480(10) .
C10 C11 1.511(13) .
C10 H10A 0.9900 .
C10 H10B 0.9900 .
C11 N3 1.479(10) .
C11 H11A 0.9900 .
C11 H11B 0.9900 .
C12 N3 1.270(10) .
C12 C14 1.442(12) .
C12 H12 0.9500 .
C13 O2 1.351(8) .
C13 C14 1.405(11) .
C13 C18 1.409(10) .
C14 C15 1.405(11) .
C15 C16 1.369(12) .
C15 H15 0.9500 .
C16 C17 1.383(12) .
C16 H16 0.9500 .
C17 C18 1.388(11) .
C17 H17 0.9500 .
C18 O4 1.390(9) .
C19 O3 1.439(11) .
C19 H19A 0.9800 .
C19 H19B 0.9800 .
C19 H19C 0.9800 .
C20 O4 1.467(10) .
C20 H20A 0.9800 .
C20 H20B 0.9800 .
C20 H20C 0.9800 .
C21 C22 1.503(12) .
C21 N4 1.504(10) .
C21 H21A 0.9900 .
C21 H21B 0.9900 .
C22 O5 1.405(10) .
C22 H22A 0.9900 .
C22 H22B 0.9900 .
C23 N4 1.478(10) .
C23 C24 1.508(12) .
C23 H23A 0.9900 .
C23 H23B 0.9900 .
C24 O6 1.434(10) .
C24 H24A 0.9900 .
C24 H24B 0.9900 .
C25 N4 1.472(9) .
C25 C26 1.505(10) 3_576
C25 H25A 0.9900 .
C25 H25B 0.9900 .
C26 O7 1.428(9) .
C26 C25 1.505(10) 3_576
C26 H26A 0.9900 .
C26 H26B 0.9900 .
C27 C28 1.42(2) .
C27 H27A 0.9800 .
C27 H27B 0.9800 .
C27 H27C 0.9800 .
C28 N5 1.14(2) .
C29 C30 1.51(2) .
C29 H29A 0.9800 .
C29 H29B 0.9800 .
C29 H29C 0.9800 .
C30 N6 1.187(18) .
Cl1 Gd1 2.7382(18) .
Fe1 O1 1.930(5) .
Fe1 O5 1.951(5) .
Fe1 O2 2.036(5) .
Fe1 N3 2.105(6) .
Fe1 N1 2.132(6) .
Fe1 N2 2.220(6) .
Gd1 O7 2.270(5) .
Gd1 O7 2.319(5) 3_576
Gd1 O5 2.332(5) .
Gd1 O2 2.424(5) .
Gd1 O6 2.483(5) .
Gd1 N4 2.582(6) .
Gd1 O4 2.667(5) .
N2 H2A 0.9000 .
N7 O10 1.195(10) .
N7 O9 1.211(9) .
N7 O8 1.237(9) .
O6 H6A 0.8501 .
O7 Gd1 2.319(5) 3_576

loop_
_geom_hbond_atom_site_label_D
_geom_hbond_atom_site_label_H
_geom_hbond_atom_site_label_A
_geom_hbond_distance_DH
_geom_hbond_distance_HA
_geom_hbond_distance_DA
_geom_hbond_angle_DHA
O6 H6A O3 0.85 2.17 2.879(8) 140.1
O6 H6A O1 0.85 2.35 3.069(8) 142.1
